data_1537222
loop_
_publ_author_name
'Rozhdestvenskaya, I.V.'
'Nikishova, L.V.'
'Lazebnik, K.A.'

_publ_section_title
;
 Peculiarities of the crystal structure of minerals from the tinaksite
 group.
;
_journal_name_full 'Mineralogiceskij Zhurnal'
_journal_page_first 3
_journal_page_last 12
_journal_volume 13
_journal_year 1991
_chemical_formula_sum 'Ca1.85 Fe0.11 H K2 Mg0.02 Mn0.07 Na0.98 O20.02 Si7 Ti0.95'
_chemical_name_systematic
;
K2 Ti0.95 Ca1.85 Na0.98 Fe0.11 Mn0.07 Mg0.02 (Si7 O18) (O H) O1.02
;
_space_group_IT_number 2
_symmetry_space_group_name_Hall '-P 1'
_symmetry_space_group_name_H-M 'P -1'
_cell_angle_alpha 90.79
_cell_angle_beta 99.22
_cell_angle_gamma 92.83
_cell_formula_units_Z 2
_cell_length_a 10.361
_cell_length_b 12.153
_cell_length_c 7.044
_cell_volume 874.222
_citation_journal_id_ASTM MINZDR
_cod_data_source_file Rozhdestvenskaya_MINZDR_1991_1243.cif
_cod_data_source_block H1Ca1.85Fe0.11K2Mg0.02Mn0.07Na0.98O20.02Si7Ti0.95
_cod_original_cell_volume 874.2222
_cod_original_formula_sum
;
H1 Ca1.85 Fe0.11 K2 Mg0.02 Mn0.07 Na0.98 O20.02 Si7 Ti0.95
;
_cod_database_code 1537222

loop_
_symmetry_equiv_pos_as_xyz
x,y,z
-x,-y,-z

loop_
_atom_site_label
_atom_site_type_symbol
_atom_site_fract_x
_atom_site_fract_y
_atom_site_fract_z
_atom_site_occupancy
_atom_site_U_iso_or_equiv
Si1 Si+4 0.6887 0.1878 0.5691 1 0.0
O2 O-2 0.2746 0.3448 0.9272 1 0.0
O7 O-2 0.877 0.0268 0.2905 1 0.0
O6 O-2 0.8309 0.2404 0.5932 1 0.0
O9 O-2 0.673 0.0649 0.4661 1 0.0
O4 O-2 0.4743 0.4246 0.2386 1 0.0
Fe3 Fe+3 0.12429 0.5797 0.4092 0.01 0.0
Si2 Si+4 0.6825 0.1818 -0.0034 1 0.0
Na1 Na+1 0.0216 0.8895 0.3876 1 0.0
Fe2 Fe+3 0.121 0.59319 0.9113 0.05 0.0
K2 K+1 0.4474 0.3508 0.7282 1 0.0
O17 O-2 0.0297 0.3976 0.3788 1 0.0
Si6 Si+4 0.7231 0.0102 0.2804 1 0.0
O18 O-2 0.7308 0.427 0.3071 1 0.0
Si4 Si+4 0.1281 0.3006 0.4251 1 0.0
O16 O-2 0.0337 0.4065 0.8742 1 0.0
Ti1 Ti+4 0.0135 0.89911 0.8975 0.95 0.0
O20 O-2 0.9015 0.0122 0.8802 1 0.0
K1 K+1 0.3433 0.101 0.2223 1 0.0
Si5 Si+4 0.3157 0.4163 0.1978 1 0.0
Si7 Si+4 0.6024 0.351 0.2674 1 0.0
Mn1 Mn+2 0.12429 0.5797 0.4092 0.07 0.0
O15 O-2 0.0812 0.1821 0.3343 1 0.0
O1 O-2 0.6707 0.882 0.2738 1 0.0
O10 O-2 0.6302 0.1702 0.7678 1 0.0
O3 O-2 0.2719 0.339 0.3679 1 0.0
O11 O-2 0.5829 0.2649 0.4388 1 0.0
O5 O-2 0.08 0.1939 0.9482 1 0.0
Ca1 Ca+2 0.121 0.59319 0.9113 0.95 0.0
O14 O-2 0.8344 0.2135 0.0582 1 0.0
O13 O-2 0.1632 0.284 0.6579 1 0.0
H1 H+1 0.725 0.833 0.272 1 0.0
O12 O-2 0.5927 0.276 0.0704 1 0.0
O19 O-2 0.2577 0.5338 0.1897 1 0.0
Fe1 Fe+3 0.0135 0.89911 0.8975 0.05 0.0
Si3 Si+4 0.1299 0.3086 0.8732 1 0.0
Mg1 Mg+2 0.12429 0.5797 0.4092 0.02 0.0
O8 O-2 0.643 0.0644 0.0888 1 0.0
Ca2 Ca+2 0.12429 0.5797 0.4092 0.9 0.0
